data_2002879
loop_
_publ_author_name
'Strunk, M'
'Mueller-Buschbaum, Hk'

_publ_section_title
;
Ein weiteres AlkaliErdalkali--Oxoniccolat mit Perowskitstruktur: Sr12
Na Ni7 O23
;
_journal_name_full
;
Zeitschrift fuer Anorganische und Allgemeine Chemie
;
_journal_page_first 1565
_journal_page_last 1568
_journal_paper_doi 10.1002/zaac.19946200912
_journal_volume 620
_journal_year 1994
_chemical_formula_structural 'Na Sr12 (Ni7 O23)'
_chemical_formula_sum 'Na Ni7 O23 Sr12'
_chemical_name_systematic 'Sodium dodecastrontium heptaniccolate(III)'
_space_group_IT_number 150
_symmetry_cell_setting trigonal
_symmetry_Int_Tables_number 150
_symmetry_space_group_name_Hall 'P 3 2"'
_symmetry_space_group_name_H-M 'P 3 2 1'
_cell_angle_alpha 90
_cell_angle_beta 90
_cell_angle_gamma 120
_cell_formula_units_Z 1
_cell_length_a 9.429(2)
_cell_length_b 9.429(2)
_cell_length_c 7.896(2)
_cell_volume 608.0
_refine_ls_R_factor_all 0.084
_cod_database_code 2002879

loop_
_symmetry_equiv_pos_as_xyz
x,y,z
-y,x-y,z
y-x,-x,z
y,x,-z
-x,y-x,-z
x-y,-y,-z

loop_
_atom_site_label
_atom_site_type_symbol
_atom_site_symmetry_multiplicity
_atom_site_Wyckoff_symbol
_atom_site_fract_x
_atom_site_fract_y
_atom_site_fract_z
_atom_site_occupancy
_atom_site_attached_hydrogens
_atom_site_calc_flag
Sr1 Sr2+ 6 g 0.0248(1) 0.6946(1) 0.2531(1) 1. 0 d
Sr2 Sr2+ 3 f 0.3579(1) 0. 0.5 1. 0 d
Sr3 Sr2+ 3 e 0.3224(1) 0. 0. 1. 0 d
Na1 Na1+ 1 b 0. 0. 0.5 1. 0 d
Ni1 Ni3+ 2 d 0.3333 0.6667 0.3939(1) 1. 0 d
Ni2 Ni3+ 2 d 0.3333 0.6667 0.0724(1) 1. 0 d
Ni3 Ni3+ 2 d 0.3333 0.6667 0.7238(1) 0.5 0 d
Ni4 Ni3+ 2 c 0. 0. 0.1567(1) 1. 0 d
O1 O2- 6 g 0.483(1) 0.654(2) 0.239(1) 1. 0 d
O2 O2- 6 g 0.684(1) 0.182(1) 0.467(1) 1. 0 d
O3 O2- 3 e 0.849(1) 0. 0. 1. 0 d
O4 O2- 6 g 0.671(1) 0.183(1) 0.058(1) 0.33 0 d
O5 O2- 6 g 0.991(1) 0.161(1) 0.288(1) 1. 0 d

loop_
_atom_type_symbol
_atom_type_oxidation_number
Sr2+ 2.000
Na1+ 1.000
Ni3+ 3.000
O2- -2.000
